data_7700697
loop_
_publ_author_name
'Chai, Dongfeng'
'Xin, Jianjiao'
'Li, Bonan'
'Pang, Haijun'
'Ma, Huiyuan'
'Li, Kunqi'
'Xiao, Boxin'
'Wang, Xinming'
'Tan, Lichao'

_publ_section_title
;
 Mo-Based crystal POMOFs with a high electrochemical capacitor
 performance.
;
_journal_issue 34
_journal_name_full 'Dalton transactions (Cambridge, England : 2003)'
_journal_page_first 13026
_journal_page_last 13033
_journal_paper_doi 10.1039/c9dt02420d
_journal_volume 48
_journal_year 2019
_chemical_formula_moiety 'Mo12 O40 P, 2(C6 H15 N), 2(H2 O), C12 H12 Cu N6'
_chemical_formula_sum 'C24 H48 Cu Mo12 N8 O42 P'
_chemical_formula_weight 2366.47
_space_group_crystal_system triclinic
_space_group_IT_number 2
_space_group_name_Hall '-P 1'
_space_group_name_H-M_alt 'P -1'
_symmetry_space_group_name_Hall '-P 1'
_symmetry_space_group_name_H-M 'P -1'
_atom_sites_solution_hydrogens mixed
_audit_block_doi 10.5517/ccdc.csd.cc21tn8t
_audit_creation_date 2019-07-15
_audit_creation_method
;
Olex2 1.2
(compiled 2014.07.22 svn.r2960 for OlexSys, GUI svn.r4862)
;
_audit_update_record
;
2019-07-17 deposited with the CCDC.    2019-07-29 downloaded from the CCDC.
;
_cell_angle_alpha 71.275(2)
_cell_angle_beta 71.686(2)
_cell_angle_gamma 72.474(2)
_cell_formula_units_Z 1
_cell_length_a 9.9018(10)
_cell_length_b 12.9988(14)
_cell_length_c 13.0338(13)
_cell_measurement_reflns_used 6548
_cell_measurement_temperature 298
_cell_measurement_theta_max 28.44
_cell_measurement_theta_min 2.40
_cell_volume 1470.4(3)
_computing_cell_refinement 'SAINT v8.34A (Bruker, 2013)'
_computing_data_reduction 'SAINT v8.34A (Bruker, 2013)'
_computing_molecular_graphics 'Olex2 (Dolomanov et al., 2009)'
_computing_publication_material 'Olex2 (Dolomanov et al., 2009)'
_computing_structure_refinement 'ShelXL (Sheldrick, 2008)'
_diffrn_ambient_temperature 298
_diffrn_measured_fraction_theta_full 0.971
_diffrn_measured_fraction_theta_max 0.995
_diffrn_measurement_device_type 'CCD area detector'
_diffrn_measurement_method 'phi and omega scans'
_diffrn_radiation_monochromator graphite
_diffrn_radiation_type MoK\a
_diffrn_radiation_wavelength 0.710
_diffrn_reflns_av_R_equivalents 0.0167
_diffrn_reflns_av_unetI/netI 0.0291
_diffrn_reflns_Laue_measured_fraction_full 0.971
_diffrn_reflns_Laue_measured_fraction_max 0.995
_diffrn_reflns_limit_h_max 10
_diffrn_reflns_limit_h_min -11
_diffrn_reflns_limit_k_max 14
_diffrn_reflns_limit_k_min -15
_diffrn_reflns_limit_l_max 14
_diffrn_reflns_limit_l_min -15
_diffrn_reflns_number 8420
_diffrn_reflns_point_group_measured_fraction_full 0.971
_diffrn_reflns_point_group_measured_fraction_max 0.995
_diffrn_reflns_theta_full 25.214
_diffrn_reflns_theta_max 25.000
_diffrn_reflns_theta_min 2.078
_exptl_absorpt_coefficient_mu 2.953
_exptl_absorpt_correction_T_max 0.780
_exptl_absorpt_correction_T_min 0.727
_exptl_absorpt_correction_type multi-scan
_exptl_crystal_colour 'clear dark yellow'
_exptl_crystal_colour_lustre clear
_exptl_crystal_colour_modifier dark
_exptl_crystal_colour_primary yellow
_exptl_crystal_density_diffrn 2.672
_exptl_crystal_description block
_exptl_crystal_F_000 1130
_exptl_crystal_size_max 0.13
_exptl_crystal_size_mid 0.11
_exptl_crystal_size_min 0.09
_refine_diff_density_max 1.260
_refine_diff_density_min -0.951
_refine_diff_density_rms 0.134
_refine_ls_extinction_method none
_refine_ls_goodness_of_fit_ref 1.040
_refine_ls_hydrogen_treatment constr
_refine_ls_matrix_type full
_refine_ls_number_parameters 424
_refine_ls_number_reflns 5170
_refine_ls_number_restraints 36
_refine_ls_restrained_S_all 1.067
_refine_ls_R_factor_all 0.0369
_refine_ls_R_factor_gt 0.0325
_refine_ls_shift/su_max 0.001
_refine_ls_shift/su_mean 0.000
_refine_ls_structure_factor_coef Fsqd
_refine_ls_weighting_details 'w=1/[\s^2^(Fo^2^)+(0.0231P)^2^+8.4829P] where P=(Fo^2^+2Fc^2^)/3'
_refine_ls_weighting_scheme calc
_refine_ls_wR_factor_gt 0.0745
_refine_ls_wR_factor_ref 0.0769
_reflns_Friedel_coverage 0.000
_reflns_number_gt 4651
_reflns_number_total 5170
_reflns_threshold_expression 'I > 2\s(I)'
_cod_data_source_file c9dt02420d2.cif
_cod_data_source_block pmo1
_cod_depositor_comments 'Adding full bibliography for 7700697--7700698.cif.'
_cod_database_code 7700697
_shelxl_version_number 2014-1
_shelx_space_group_comment
;
The symmetry employed for this shelxl refinement is uniquely defined
by the following loop, which should always be used as a source of
symmetry information in preference to the above space-group names.
They are only intended as comments.
;
_olex2_refinement_description
;
1. Fixed Uiso
 At 1.2 times of:
  All C(H) groups, All C(H,H) groups
 At 1.5 times of:
  All C(H,H,H) groups, All O(H,H) groups
2. Uiso/Uaniso restraints and constraints
Mo1 \\sim O3 \\sim Mo6: within 3.8A with sigma of 0.01 and sigma for terminal
atoms of 0.02
Uanis(O3) \\sim Ueq, Uanis(O9) \\sim Ueq: with sigma of 0.01 and sigma for
terminal atoms of 0.02
Uanis(O1W) \\sim Ueq: with sigma of 0.01 and sigma for terminal atoms of 0.01
3. Others
 Fixed Sof: O1A(0.5) O1B(0.5) O2A(0.5) O2B(0.5)
4.a Free rotating group:
 O1W(H1WA,H1WB)
4.b Secondary CH2 refined with riding coordinates:
 C7(H7A,H7B), C11(H11A,H11B), C9(H9A,H9B), C3(H3A,H3B)
4.c Aromatic/amide H refined with riding coordinates:
 C2(H2), C1(H1), C5(H5), C6(H6)
4.d Idealised Me refined as rotating group:
 C10(H10A,H10B,H10C), C12(H12A,H12B,H12C), C8(H8A,H8B,H8C)
;
_olex2_submission_special_instructions 'No special instructions were received'

loop_
_space_group_symop_operation_xyz
'x, y, z'
'-x, -y, -z'

loop_
_atom_site_label
_atom_site_type_symbol
_atom_site_fract_x
_atom_site_fract_y
_atom_site_fract_z
_atom_site_U_iso_or_equiv
_atom_site_adp_type
_atom_site_occupancy
_atom_site_site_symmetry_order
_atom_site_calc_flag
_atom_site_refinement_flags_posn
_atom_site_refinement_flags_adp
_atom_site_refinement_flags_occupancy
P P 0.5000 0.5000 0.5000 0.0182(3) Uani 1 2 d S T P
Mo1 Mo 0.63248(5) 0.74860(4) 0.41127(4) 0.03265(13) Uani 1 1 d . . .
Mo2 Mo 0.54338(5) 0.65577(4) 0.21723(4) 0.02462(11) Uani 1 1 d . . .
Mo3 Mo 0.85571(5) 0.50308(4) 0.32692(4) 0.02864(12) Uani 1 1 d . . .
Mo4 Mo 0.70433(5) 0.26773(4) 0.38591(4) 0.03352(13) Uani 1 1 d . . .
Mo5 Mo 0.81234(5) 0.32138(4) 0.59757(4) 0.02621(11) Uani 1 1 d . . .
Mo6 Mo 0.63192(5) 0.57287(4) 0.68382(4) 0.02923(12) Uani 1 1 d . . .
O1 O 0.6996(5) 0.8608(3) 0.3707(4) 0.0481(11) Uani 1 1 d . . .
O1A O 0.5661(7) 0.4526(5) 0.5977(5) 0.0205(14) Uani 0.5 1 d . . .
O1B O 0.5894(7) 0.5696(5) 0.4019(5) 0.0190(13) Uani 0.5 1 d . . .
O2 O 0.5741(5) 0.7557(4) 0.2885(5) 0.0687(17) Uani 1 1 d . . .
O2A O 0.6569(6) 0.4313(5) 0.4688(5) 0.0185(13) Uani 0.5 1 d . . .
O2B O 0.5140(6) 0.5989(5) 0.5385(5) 0.0174(13) Uani 0.5 1 d . . .
O3 O 0.6861(5) 0.6763(5) 0.5545(4) 0.0779(18) Uani 1 1 d . U .
O4 O 0.8062(5) 0.6373(4) 0.3613(5) 0.0588(14) Uani 1 1 d . . .
O5 O 0.5563(7) 0.7335(4) 0.0882(4) 0.0698(17) Uani 1 1 d . . .
O6 O 0.7295(5) 0.5781(4) 0.2180(5) 0.0646(16) Uani 1 1 d . . .
O7 O 1.0165(4) 0.5033(4) 0.2372(3) 0.0488(12) Uani 1 1 d . . .
O8 O 0.8163(8) 0.3702(4) 0.3105(4) 0.076(2) Uani 1 1 d . . .
O9 O 0.9009(8) 0.4187(4) 0.4579(4) 0.0713(17) Uani 1 1 d . U .
O10 O 0.8005(5) 0.1577(3) 0.3374(4) 0.0447(10) Uani 1 1 d . . .
O11 O 0.5683(5) 0.3297(6) 0.3052(4) 0.091(2) Uani 1 1 d . . .
O12 O 0.5532(5) 0.2051(6) 0.5098(4) 0.090(2) Uani 1 1 d . . .
O13 O 0.7909(7) 0.2418(4) 0.5139(4) 0.0705(18) Uani 1 1 d . . .
O14 O 0.9568(4) 0.2435(4) 0.6439(4) 0.0521(12) Uani 1 1 d . . .
O15 O 0.6635(5) 0.2840(4) 0.7166(5) 0.0616(15) Uani 1 1 d . . .
O16 O 0.7783(5) 0.4570(4) 0.6508(4) 0.0536(13) Uani 1 1 d . . .
O17 O 0.6797(5) 0.6097(4) 0.7756(4) 0.0429(10) Uani 1 1 d . . .
O18 O 0.5189(5) 0.4629(4) 0.7876(5) 0.0564(14) Uani 1 1 d . . .
N4 N 1.2987(9) 0.0989(6) 0.2572(7) 0.079(2) Uani 1 1 d . . .
C7 C 1.1583(14) 0.1399(11) 0.3757(13) 0.121(5) Uani 1 1 d . . .
H7A H 1.1730 0.2052 0.3878 0.145 Uiso 1 1 calc R . .
H7B H 1.0624 0.1578 0.3615 0.145 Uiso 1 1 calc R . .
C11 C 1.266(2) 0.0033(10) 0.2384(11) 0.139(6) Uani 1 1 d . . .
H11A H 1.3176 -0.0647 0.2812 0.167 Uiso 1 1 calc R . .
H11B H 1.1627 0.0063 0.2683 0.167 Uiso 1 1 calc R . .
C9 C 1.4333(16) 0.0978(11) 0.2796(13) 0.135(5) Uani 1 1 d . . .
H9A H 1.4760 0.0226 0.3161 0.162 Uiso 1 1 calc R . .
H9B H 1.4125 0.1448 0.3299 0.162 Uiso 1 1 calc R . .
C10 C 1.5424(12) 0.1396(13) 0.1721(12) 0.135(5) Uani 1 1 d . . .
H10A H 1.5712 0.0887 0.1257 0.202 Uiso 1 1 calc GR . .
H10B H 1.6267 0.1446 0.1901 0.202 Uiso 1 1 calc GR . .
H10C H 1.4976 0.2119 0.1330 0.202 Uiso 1 1 calc GR . .
C12 C 1.3036(17) -0.0042(11) 0.1249(11) 0.135(5) Uani 1 1 d . . .
H12A H 1.2591 0.0644 0.0800 0.202 Uiso 1 1 calc GR . .
H12B H 1.2688 -0.0644 0.1219 0.202 Uiso 1 1 calc GR . .
H12C H 1.4076 -0.0177 0.0970 0.202 Uiso 1 1 calc GR . .
C8 C 1.1679(19) 0.0588(13) 0.4608(16) 0.160(7) Uani 1 1 d . . .
H8A H 1.1204 0.0047 0.4602 0.241 Uiso 1 1 calc GR . .
H8B H 1.1218 0.0852 0.5272 0.241 Uiso 1 1 calc GR . .
H8C H 1.2689 0.0252 0.4595 0.241 Uiso 1 1 calc GR . .
O1W O 1.1709(6) 0.2936(5) 0.1257(6) 0.0739(16) Uani 1 1 d . U .
H1WA H 1.1703 0.3435 0.1550 0.111 Uiso 1 1 d G . .
H1WB H 1.0876 0.3041 0.1138 0.111 Uiso 1 1 d G . .
Cu Cu 0.5000 0.5000 1.0000 0.0441(3) Uani 1 2 d S T P
N1 N 0.6910(5) 0.4142(4) 0.9984(4) 0.0354(11) Uani 1 1 d . . .
C2 C 0.7807(7) 0.4115(6) 1.0597(5) 0.0466(16) Uani 1 1 d . . .
H2 H 0.7529 0.4518 1.1133 0.056 Uiso 1 1 calc R . .
N3 N 0.9030(5) 0.3079(4) 0.9540(4) 0.0284(10) Uani 1 1 d . . .
N2 N 0.9105(6) 0.3465(5) 1.0363(5) 0.0446(13) Uani 1 1 d . . .
C1 C 0.7728(6) 0.3473(5) 0.9335(5) 0.0322(12) Uani 1 1 d . . .
H1 H 0.7428 0.3306 0.8811 0.039 Uiso 1 1 calc R . .
C4 C 1.0106(6) 0.1104(4) 0.9544(5) 0.0329(12) Uani 1 1 d . . .
C3 C 1.0265(6) 0.2292(5) 0.9033(5) 0.0387(14) Uani 1 1 d . . .
H3A H 1.1161 0.2365 0.9129 0.046 Uiso 1 1 calc R . .
H3B H 1.0334 0.2475 0.8238 0.046 Uiso 1 1 calc R . .
C5 C 0.9486(7) 0.0735(5) 1.0664(5) 0.0453(16) Uani 1 1 d . . .
H5 H 0.9135 0.1230 1.1118 0.054 Uiso 1 1 calc R . .
C6 C 1.0621(7) 0.0370(5) 0.8882(5) 0.0455(16) Uani 1 1 d . . .
H6 H 1.1042 0.0611 0.8126 0.055 Uiso 1 1 calc R . .

loop_
_atom_site_aniso_label
_atom_site_aniso_U_11
_atom_site_aniso_U_22
_atom_site_aniso_U_33
_atom_site_aniso_U_23
_atom_site_aniso_U_13
_atom_site_aniso_U_12
P 0.0159(8) 0.0189(8) 0.0182(8) -0.0028(7) -0.0042(7) -0.0034(7)
Mo1 0.0264(2) 0.0238(2) 0.0442(3) 0.0024(2) -0.0091(2) -0.01166(18)
Mo2 0.0260(2) 0.0272(2) 0.0200(2) -0.00110(17) -0.00832(17) -0.00728(18)
Mo3 0.0210(2) 0.0342(3) 0.0300(2) -0.0097(2) 0.00222(18) -0.01214(18)
Mo4 0.0354(3) 0.0264(2) 0.0306(3) -0.0103(2) -0.0057(2) 0.0059(2)
Mo5 0.0254(2) 0.0248(2) 0.0318(2) -0.00701(19) -0.01679(19) 0.00001(17)
Mo6 0.0237(2) 0.0430(3) 0.0263(2) -0.0114(2) -0.01205(18) -0.00574(19)
O1 0.052(3) 0.031(2) 0.070(3) -0.001(2) -0.028(2) -0.021(2)
O1A 0.020(3) 0.021(3) 0.022(3) -0.003(3) -0.011(3) -0.004(3)
O1B 0.019(3) 0.019(3) 0.018(3) 0.000(3) -0.005(3) -0.007(3)
O2 0.052(3) 0.062(3) 0.125(5) -0.063(3) -0.059(3) 0.024(2)
O2A 0.013(3) 0.018(3) 0.024(3) -0.005(3) -0.006(3) -0.004(2)
O2B 0.015(3) 0.020(3) 0.022(3) -0.006(3) -0.008(3) -0.006(2)
O3 0.034(2) 0.096(3) 0.047(3) 0.025(2) -0.004(2) 0.014(2)
O4 0.045(3) 0.054(3) 0.103(4) -0.049(3) -0.049(3) 0.018(2)
O5 0.097(4) 0.048(3) 0.026(2) 0.007(2) -0.003(2) 0.009(3)
O6 0.049(3) 0.058(3) 0.115(4) -0.059(3) -0.053(3) 0.022(2)
O7 0.0178(19) 0.088(4) 0.036(2) -0.017(2) 0.0011(17) -0.012(2)
O8 0.170(6) 0.059(3) 0.031(2) 0.009(2) -0.042(3) -0.073(4)
O9 0.149(5) 0.054(3) 0.035(2) 0.000(2) -0.026(3) -0.062(3)
O10 0.053(3) 0.035(2) 0.048(3) -0.020(2) -0.015(2) 0.0017(19)
O11 0.024(2) 0.130(5) 0.048(3) 0.039(3) -0.002(2) 0.012(3)
O12 0.027(2) 0.132(5) 0.043(3) 0.034(3) -0.003(2) 0.011(3)
O13 0.149(6) 0.055(3) 0.033(2) 0.006(2) -0.033(3) -0.067(3)
O14 0.030(2) 0.041(2) 0.079(3) 0.004(2) -0.030(2) -0.0014(19)
O15 0.038(2) 0.055(3) 0.098(4) -0.050(3) 0.020(3) -0.024(2)
O16 0.036(2) 0.050(3) 0.080(3) -0.043(3) 0.018(2) -0.022(2)
O17 0.041(2) 0.054(3) 0.050(3) -0.029(2) -0.013(2) -0.016(2)
O18 0.033(2) 0.050(3) 0.094(4) -0.049(3) 0.015(2) -0.018(2)
N4 0.091(6) 0.073(5) 0.086(5) -0.002(4) -0.039(5) -0.039(4)
C7 0.088(8) 0.090(9) 0.184(15) -0.013(9) -0.054(9) -0.019(7)
C11 0.228(18) 0.078(8) 0.115(10) -0.019(7) -0.036(11) -0.052(10)
C9 0.141(12) 0.088(9) 0.157(13) -0.008(8) -0.076(11) 0.019(8)
C10 0.064(7) 0.189(15) 0.130(11) -0.075(11) 0.008(7) 0.008(8)
C12 0.184(15) 0.102(10) 0.111(10) -0.046(8) -0.040(10) 0.005(9)
C8 0.171(16) 0.113(12) 0.205(19) -0.029(12) -0.078(15) -0.021(11)
O1W 0.065(3) 0.075(4) 0.100(4) -0.038(3) -0.044(3) 0.000(3)
Cu 0.0329(5) 0.0423(6) 0.0448(6) -0.0078(5) -0.0118(5) 0.0083(5)
N1 0.036(3) 0.036(3) 0.028(2) -0.006(2) -0.010(2) 0.002(2)
C2 0.050(4) 0.050(4) 0.042(4) -0.022(3) -0.018(3) 0.004(3)
N3 0.027(2) 0.025(2) 0.027(2) -0.0027(18) -0.0066(19) -0.0034(18)
N2 0.042(3) 0.051(3) 0.050(3) -0.023(3) -0.022(3) 0.000(2)
C1 0.032(3) 0.034(3) 0.030(3) -0.010(2) -0.011(2) -0.001(2)
C4 0.027(3) 0.026(3) 0.032(3) -0.003(2) 0.001(2) 0.001(2)
C3 0.032(3) 0.031(3) 0.037(3) -0.005(2) 0.005(2) -0.002(2)
C5 0.055(4) 0.035(3) 0.031(3) -0.009(3) 0.007(3) -0.006(3)
C6 0.055(4) 0.034(3) 0.028(3) -0.004(2) 0.008(3) -0.005(3)

loop_
_atom_type_symbol
_atom_type_description
_atom_type_scat_dispersion_real
_atom_type_scat_dispersion_imag
_atom_type_scat_source
C C 0.0033 0.0016 'International Tables Vol C Tables 4.2.6.8 and 6.1.1.4'
H H 0.0000 0.0000 'International Tables Vol C Tables 4.2.6.8 and 6.1.1.4'
Cu Cu 0.3201 1.2651 'International Tables Vol C Tables 4.2.6.8 and 6.1.1.4'
Mo Mo -1.6832 0.6857 'International Tables Vol C Tables 4.2.6.8 and 6.1.1.4'
N N 0.0061 0.0033 'International Tables Vol C Tables 4.2.6.8 and 6.1.1.4'
O O 0.0106 0.0060 'International Tables Vol C Tables 4.2.6.8 and 6.1.1.4'
P P 0.1023 0.0942 'International Tables Vol C Tables 4.2.6.8 and 6.1.1.4'

loop_
_geom_angle_atom_site_label_1
_geom_angle_atom_site_label_2
_geom_angle_atom_site_label_3
_geom_angle
_geom_angle_site_symmetry_1
_geom_angle_site_symmetry_3
O1A P O1A 180.0(6) 2_666 .
O1A P O1B 113.2(3) . .
O1A P O1B 66.8(3) . 2_666
O1A P O1B 66.8(3) 2_666 .
O1A P O1B 113.2(3) 2_666 2_666
O1A P O2A 68.5(3) 2_666 2_666
O1A P O2A 68.5(3) . .
O1A P O2A 111.5(3) 2_666 .
O1A P O2A 111.5(3) . 2_666
O1A P O2B 71.3(3) . .
O1A P O2B 108.7(3) 2_666 .
O1A P O2B 108.7(3) . 2_666
O1A P O2B 71.3(3) 2_666 2_666
O1B P O1B 180.0 . 2_666
O1B P O2A 70.3(3) 2_666 2_666
O1B P O2A 70.3(3) . .
O1B P O2A 109.7(3) . 2_666
O1B P O2A 109.7(3) 2_666 .
O1B P O2B 107.8(3) 2_666 .
O1B P O2B 107.8(3) . 2_666
O1B P O2B 72.2(3) 2_666 2_666
O1B P O2B 72.2(3) . .
O2A P O2A 180.0 2_666 .
O2A P O2B 105.7(3) . .
O2A P O2B 105.7(3) 2_666 2_666
O2A P O2B 74.3(3) 2_666 .
O2A P O2B 74.3(3) . 2_666
O2B P O2B 180.0 . 2_666
O1 Mo1 O2 102.3(3) . .
O1 Mo1 O2B 158.4(2) . .
O1 Mo1 O3 101.2(3) . .
O1 Mo1 O4 101.3(2) . .
O1 Mo1 O12 102.9(3) . 2_666
O2 Mo1 O2B 96.6(2) . .
O2 Mo1 O3 155.5(3) . .
O2 Mo1 O4 86.97(19) . .
O3 Mo1 O2B 62.1(2) . .
O3 Mo1 O4 81.5(2) . .
O4 Mo1 O2B 90.1(2) . .
O12 Mo1 O2 93.8(3) 2_666 .
O12 Mo1 O2B 64.9(3) 2_666 .
O12 Mo1 O3 87.8(2) 2_666 .
O12 Mo1 O4 155.0(3) 2_666 .
O1B Mo2 O1A 39.3(2) . 2_666
O2 Mo2 O1A 89.6(2) . 2_666
O2 Mo2 O1B 64.8(2) . .
O2 Mo2 O15 81.9(2) . 2_666
O5 Mo2 O1A 158.9(3) . 2_666
O5 Mo2 O1B 160.8(3) . .
O5 Mo2 O2 100.6(3) . .
O5 Mo2 O6 103.6(3) . .
O5 Mo2 O15 99.5(3) . 2_666
O5 Mo2 O18 102.2(3) . 2_666
O6 Mo2 O1A 95.1(3) . 2_666
O6 Mo2 O1B 65.3(2) . .
O6 Mo2 O2 87.93(19) . .
O6 Mo2 O15 156.1(3) . 2_666
O6 Mo2 O18 94.6(2) . 2_666
O15 Mo2 O1A 63.4(2) 2_666 2_666
O15 Mo2 O1B 90.8(2) 2_666 .
O18 Mo2 O1A 66.2(2) 2_666 2_666
O18 Mo2 O1B 94.5(2) 2_666 .
O18 Mo2 O2 155.8(3) 2_666 .
O18 Mo2 O15 86.26(18) 2_666 2_666
O2A Mo3 O1B 41.8(2) . .
O4 Mo3 O1B 65.6(2) . .
O4 Mo3 O2A 95.1(2) . .
O4 Mo3 O6 85.83(19) . .
O4 Mo3 O8 155.0(3) . .
O6 Mo3 O1B 61.8(2) . .
O6 Mo3 O2A 91.7(2) . .
O7 Mo3 O1B 157.0(2) . .
O7 Mo3 O2A 159.3(2) . .
O7 Mo3 O4 103.7(3) . .
O7 Mo3 O6 98.3(2) . .
O7 Mo3 O8 99.2(3) . .
O7 Mo3 O9 103.7(3) . .
O8 Mo3 O1B 89.4(3) . .
O8 Mo3 O2A 64.4(2) . .
O8 Mo3 O6 81.0(2) . .
O9 Mo3 O1B 97.9(3) . .
O9 Mo3 O2A 64.9(2) . .
O9 Mo3 O4 96.5(2) . .
O9 Mo3 O6 156.6(3) . .
O9 Mo3 O8 87.76(19) . .
O8 Mo4 O2B 95.8(3) . 2_666
O8 Mo4 O12 153.9(3) . .
O8 Mo4 O13 86.4(2) . .
O10 Mo4 O2B 158.4(2) . 2_666
O10 Mo4 O8 102.6(3) . .
O10 Mo4 O11 103.3(3) . .
O10 Mo4 O12 101.8(3) . .
O10 Mo4 O13 100.3(2) . .
O11 Mo4 O2B 63.3(3) . 2_666
O11 Mo4 O8 95.4(3) . .
O11 Mo4 O12 87.9(2) . .
O11 Mo4 O13 155.3(3) . .
O12 Mo4 O2B 62.7(2) . 2_666
O12 Mo4 O13 80.2(2) . .
O13 Mo4 O2B 92.0(2) . 2_666
O2A Mo5 O1A 40.1(2) . .
O9 Mo5 O1A 90.7(2) . .
O9 Mo5 O2A 62.7(2) . .
O9 Mo5 O16 80.6(2) . .
O13 Mo5 O1A 94.5(3) . .
O13 Mo5 O2A 66.6(2) . .
O13 Mo5 O9 88.10(19) . .
O13 Mo5 O15 95.7(2) . .
O13 Mo5 O16 155.2(2) . .
O14 Mo5 O1A 158.7(2) . .
O14 Mo5 O2A 160.6(2) . .
O14 Mo5 O9 101.8(3) . .
O14 Mo5 O13 103.0(3) . .
O14 Mo5 O15 101.9(3) . .
O14 Mo5 O16 100.9(2) . .
O15 Mo5 O1A 63.8(2) . .
O15 Mo5 O2A 95.6(2) . .
O15 Mo5 O9 154.5(3) . .
O15 Mo5 O16 85.77(18) . .
O16 Mo5 O1A 63.9(2) . .
O16 Mo5 O2A 88.6(2) . .
O2B Mo6 O1A 42.5(2) . .
O3 Mo6 O1A 97.0(3) . .
O3 Mo6 O2B 64.4(3) . .
O3 Mo6 O11 86.0(2) . 2_666
O3 Mo6 O18 156.3(3) . .
O11 Mo6 O1A 90.3(3) 2_666 .
O11 Mo6 O2B 62.8(2) 2_666 .
O16 Mo6 O1A 66.1(2) . .
O16 Mo6 O2B 97.2(2) . .
O16 Mo6 O3 96.8(2) . .
O16 Mo6 O11 156.3(3) . 2_666
O16 Mo6 O18 87.67(19) . .
O17 Mo6 O1A 159.4(2) . .
O17 Mo6 O2B 156.4(2) . .
O17 Mo6 O3 102.2(3) . .
O17 Mo6 O11 98.4(3) . 2_666
O17 Mo6 O16 103.9(2) . .
O17 Mo6 O18 99.2(2) . .
O18 Mo6 O1A 63.6(2) . .
O18 Mo6 O2B 92.0(2) . .
O18 Mo6 O11 81.0(2) . 2_666
P O1A Mo2 126.2(3) . 2_666
P O1A Mo5 124.8(4) . .
P O1A Mo6 122.1(3) . .
P O1A O1B 57.2(3) . 2_666
P O1A O2A 57.3(3) . .
P O1A O2B 56.8(3) . .
Mo2 O1A Mo5 91.8(2) 2_666 .
Mo2 O1A Mo6 91.6(2) 2_666 .
Mo6 O1A Mo5 90.2(2) . .
O1B O1A Mo2 69.2(3) 2_666 2_666
O1B O1A Mo5 130.2(4) 2_666 .
O1B O1A Mo6 133.9(4) 2_666 .
O1B O1A O2A 96.0(4) 2_666 .
O1B O1A O2B 92.9(4) 2_666 .
O2A O1A Mo2 138.2(4) . 2_666
O2A O1A Mo5 67.7(3) . .
O2A O1A Mo6 122.9(4) . .
O2A O1A O2B 90.7(4) . .
O2B O1A Mo2 127.6(4) . 2_666
O2B O1A Mo5 131.9(4) . .
O2B O1A Mo6 65.5(3) . .
P O1B Mo2 127.3(3) . .
P O1B Mo3 122.8(3) . .
P O1B O1A 56.0(3) . 2_666
P O1B O2A 55.8(3) . .
P O1B O2B 55.8(3) . .
Mo2 O1B Mo3 93.3(2) . .
O1A O1B Mo2 71.5(3) 2_666 .
O1A O1B Mo3 138.6(4) 2_666 .
O1A O1B O2A 94.7(4) 2_666 .
O1A O1B O2B 91.7(4) 2_666 .
O2A O1B Mo2 132.4(4) . .
O2A O1B Mo3 67.1(3) . .
O2A O1B O2B 88.2(4) . .
O2B O1B Mo2 135.9(4) . .
O2B O1B Mo3 122.7(3) . .
Mo1 O2 Mo2 139.3(3) . .
P O2A Mo3 124.9(3) . .
P O2A Mo5 126.2(3) . .
P O2A O1A 54.2(3) . .
P O2A O1B 53.9(3) . .
Mo3 O2A Mo5 93.1(2) . .
O1A O2A Mo3 132.8(4) . .
O1A O2A Mo5 72.2(3) . .
O1A O2A O1B 92.4(4) . .
O1B O2A Mo3 71.2(3) . .
O1B O2A Mo5 141.2(4) . .
P O2B Mo1 123.1(3) . .
P O2B Mo4 121.5(3) . 2_666
P O2B Mo6 123.7(3) . .
P O2B O1A 51.9(3) . .
P O2B O1B 52.0(3) . .
Mo1 O2B Mo4 92.5(2) . 2_666
Mo6 O2B Mo1 94.0(2) . .
Mo6 O2B Mo4 93.8(2) . 2_666
O1A O2B Mo1 137.7(4) . .
O1A O2B Mo4 127.2(4) . 2_666
O1A O2B Mo6 72.0(3) . .
O1A O2B O1B 87.6(4) . .
O1B O2B Mo1 71.2(3) . .
O1B O2B Mo4 132.8(4) . 2_666
O1B O2B Mo6 130.3(4) . .
Mo6 O3 Mo1 139.2(4) . .
Mo3 O4 Mo1 140.4(3) . .
Mo2 O6 Mo3 138.9(3) . .
Mo4 O8 Mo3 140.1(3) . .
Mo3 O9 Mo5 138.4(4) . .
Mo4 O11 Mo6 139.7(4) . 2_666
Mo1 O12 Mo4 139.2(4) 2_666 .
Mo5 O13 Mo4 138.9(3) . .
Mo5 O15 Mo2 140.6(3) . 2_666
Mo6 O16 Mo5 139.4(3) . .
Mo2 O18 Mo6 138.0(3) 2_666 .
C11 N4 C7 108.0(9) . .
C9 N4 C7 103.7(9) . .
C9 N4 C11 125.0(11) . .
C8 C7 N4 107.7(12) . .
C12 C11 N4 116.7(12) . .
N4 C9 C10 111.4(11) . .
N1 Cu N1 180.0 2_667 .
C2 N1 Cu 127.9(4) . .
C1 N1 Cu 128.7(4) . .
C1 N1 C2 103.3(5) . .
N2 C2 N1 113.6(5) . .
N2 N3 C3 121.4(5) . .
C1 N3 N2 110.3(4) . .
C1 N3 C3 128.3(5) . .
C2 N2 N3 102.9(5) . .
N3 C1 N1 109.9(5) . .
C5 C4 C3 121.7(5) . .
C6 C4 C3 119.0(5) . .
C6 C4 C5 119.4(5) . .
N3 C3 C4 111.9(4) . .
C4 C5 C6 120.5(6) . 2_757
C4 C6 C5 120.1(5) . 2_757

loop_
_geom_bond_atom_site_label_1
_geom_bond_atom_site_label_2
_geom_bond_distance
_geom_bond_site_symmetry_2
P O1A 1.485(6) 2_666
P O1A 1.485(6) .
P O1B 1.505(6) .
P O1B 1.505(6) 2_666
P O2A 1.541(6) 2_666
P O2A 1.541(6) .
P O2B 1.578(6) .
P O2B 1.578(6) 2_666
Mo1 O1 1.647(4) .
Mo1 O2 1.832(5) .
Mo1 O2B 2.448(6) .
Mo1 O3 1.961(5) .
Mo1 O4 1.969(4) .
Mo1 O12 1.828(5) 2_666
Mo2 O1A 2.465(6) 2_666
Mo2 O1B 2.430(6) .
Mo2 O2 1.958(4) .
Mo2 O5 1.648(4) .
Mo2 O6 1.816(4) .
Mo2 O15 1.977(4) 2_666
Mo2 O18 1.850(4) 2_666
Mo3 O1B 2.491(6) .
Mo3 O2A 2.424(6) .
Mo3 O4 1.826(4) .
Mo3 O6 2.005(5) .
Mo3 O7 1.653(4) .
Mo3 O8 1.969(4) .
Mo3 O9 1.816(5) .
Mo4 O2B 2.480(6) 2_666
Mo4 O8 1.825(5) .
Mo4 O10 1.653(4) .
Mo4 O11 1.806(5) .
Mo4 O12 1.970(5) .
Mo4 O13 1.999(5) .
Mo5 O1A 2.520(6) .
Mo5 O2A 2.447(6) .
Mo5 O9 1.967(5) .
Mo5 O13 1.818(4) .
Mo5 O14 1.648(4) .
Mo5 O15 1.824(5) .
Mo5 O16 1.995(4) .
Mo6 O1A 2.517(6) .
Mo6 O2B 2.409(6) .
Mo6 O3 1.829(5) .
Mo6 O11 1.996(5) 2_666
Mo6 O16 1.807(4) .
Mo6 O17 1.657(4) .
Mo6 O18 1.974(5) .
O1A Mo2 2.465(6) 2_666
O1A O1B 1.647(9) 2_666
O1A O2A 1.705(9) .
O1A O2B 1.787(9) .
O1B O1A 1.647(9) 2_666
O1B O2A 1.753(9) .
O1B O2B 1.818(9) .
O2B Mo4 2.480(6) 2_666
O11 Mo6 1.996(5) 2_666
O12 Mo1 1.828(5) 2_666
O15 Mo2 1.977(4) 2_666
O18 Mo2 1.850(4) 2_666
N4 C7 1.827(16) .
N4 C11 1.480(13) .
N4 C9 1.447(15) .
C7 C8 1.267(18) .
C11 C12 1.436(16) .
C9 C10 1.529(18) .
Cu N1 1.882(5) .
Cu N1 1.882(5) 2_667
N1 C2 1.356(8) .
N1 C1 1.320(7) .
C2 N2 1.313(8) .
N3 N2 1.351(7) .
N3 C1 1.314(7) .
N3 C3 1.467(7) .
C4 C3 1.507(8) .
C4 C5 1.379(8) .
C4 C6 1.369(8) .
C5 C6 1.389(9) 2_757
C6 C5 1.389(9) 2_757
